data_4121213
loop_
_publ_author_name
'Katie R. Meihaus'
'Jeffrey R. Long'

_publ_section_title
;
 Magnetic Blocking at 10 K and a Dipolar-Mediated Avalanche in Salts of
 the Bis(\h8-cyclooctatetraenide) Complex [Er(COT)2]-
;
_journal_name_full 'Journal of the American Chemical Society'
_journal_page_first 17952
_journal_page_last 17957
_journal_paper_doi 10.1021/ja4094814
_journal_volume 135
_journal_year 2013
_chemical_formula_sum 'C27 H42 Dy0.75 K0.75 O6'
_chemical_formula_weight 613.81
_chemical_name_common KM48
_chemical_name_systematic
;
 ?
;
_space_group_IT_number 2
_symmetry_cell_setting triclinic
_symmetry_space_group_name_Hall '-P 1'
_symmetry_space_group_name_H-M 'P -1'
_atom_sites_solution_hydrogens geom
_atom_sites_solution_primary direct
_atom_sites_solution_secondary difmap
_audit_creation_method SHELXL-97
_cell_angle_alpha 72.624(3)
_cell_angle_beta 66.105(3)
_cell_angle_gamma 76.991(3)
_cell_formula_units_Z 4
_cell_length_a 13.271(3)
_cell_length_b 15.830(3)
_cell_length_c 15.868(3)
_cell_measurement_reflns_used 9851
_cell_measurement_temperature 238(2)
_cell_measurement_theta_max 25.37
_cell_measurement_theta_min 2.20
_cell_volume 2888.0(10)
_computing_cell_refinement 'Bruker APEX2 v. 2009.1'
_computing_data_collection 'Bruker APEX2 v. 2009.1'
_computing_data_reduction 'Bruker APEX2 v. 2009.1'
_computing_molecular_graphics DIAMOND
_computing_publication_material WinGX
_computing_structure_refinement 'SHELXL-97 (Sheldrick, 2008)'
_computing_structure_solution 'SHELXS-97 (Sheldrick, 2008)'
_diffrn_ambient_temperature 238(2)
_diffrn_detector_area_resol_mean 8.366
_diffrn_measured_fraction_theta_full 0.998
_diffrn_measured_fraction_theta_max 0.995
_diffrn_measurement_device_type 'Bruker APEX-II CCD'
_diffrn_measurement_method '\f and \w scans'
_diffrn_radiation_monochromator graphite
_diffrn_radiation_source 'fine-focus sealed tube'
_diffrn_radiation_type MoK\a
_diffrn_radiation_wavelength 0.71073
_diffrn_reflns_av_R_equivalents 0.0231
_diffrn_reflns_av_sigmaI/netI 0.0177
_diffrn_reflns_limit_h_max 15
_diffrn_reflns_limit_h_min -15
_diffrn_reflns_limit_k_max 19
_diffrn_reflns_limit_k_min -19
_diffrn_reflns_limit_l_max 19
_diffrn_reflns_limit_l_min -19
_diffrn_reflns_number 45686
_diffrn_reflns_theta_full 25.00
_diffrn_reflns_theta_max 25.38
_diffrn_reflns_theta_min 1.44
_exptl_absorpt_coefficient_mu 2.094
_exptl_absorpt_correction_T_max 0.7305
_exptl_absorpt_correction_T_min 0.4734
_exptl_absorpt_correction_type multi-scan
_exptl_absorpt_process_details SADABS
_exptl_crystal_colour yellow
_exptl_crystal_density_diffrn 1.412
_exptl_crystal_description block
_exptl_crystal_F_000 1263
_exptl_crystal_size_max 0.42
_exptl_crystal_size_mid 0.42
_exptl_crystal_size_min 0.16
_refine_diff_density_max 1.490
_refine_diff_density_min -0.941
_refine_diff_density_rms 0.063
_refine_ls_extinction_method none
_refine_ls_goodness_of_fit_ref 1.045
_refine_ls_hydrogen_treatment constr
_refine_ls_matrix_type full
_refine_ls_number_parameters 625
_refine_ls_number_reflns 10556
_refine_ls_number_restraints 0
_refine_ls_restrained_S_all 1.045
_refine_ls_R_factor_all 0.0324
_refine_ls_R_factor_gt 0.0287
_refine_ls_shift/su_max 0.001
_refine_ls_shift/su_mean 0.000
_refine_ls_structure_factor_coef Fsqd
_refine_ls_weighting_details 'calc w=1/[\s^2^(Fo^2^)+(0.0368P)^2^+2.6860P] where P=(Fo^2^+2Fc^2^)/3'
_refine_ls_weighting_scheme calc
_refine_ls_wR_factor_gt 0.0736
_refine_ls_wR_factor_ref 0.0770
_reflns_number_gt 9473
_reflns_number_total 10556
_reflns_threshold_expression >2sigma(I)
_cod_data_source_file ja4094814_si_005.cif
_cod_data_source_block shelxl
_cod_original_cell_volume 2888.2(10)
_cod_database_code 4121213

loop_
_symmetry_equiv_pos_as_xyz
'x, y, z'
'-x, -y, -z'

loop_
_atom_site_label
_atom_site_type_symbol
_atom_site_fract_x
_atom_site_fract_y
_atom_site_fract_z
_atom_site_U_iso_or_equiv
_atom_site_adp_type
_atom_site_occupancy
_atom_site_symmetry_multiplicity
_atom_site_calc_flag
_atom_site_refinement_flags
C1 C 0.4627(3) 0.3495(5) 0.7221(3) 0.0968(18) Uani 1 1 d .
H1 H 0.4295 0.3619 0.6768 0.116 Uiso 1 1 calc R
C2 C 0.4960(4) 0.4244(4) 0.7252(3) 0.0863(15) Uani 1 1 d .
H2 H 0.4808 0.4753 0.6811 0.104 Uiso 1 1 calc R
C3 C 0.5462(3) 0.4424(3) 0.7774(3) 0.0809(13) Uani 1 1 d .
H3 H 0.5580 0.5026 0.7600 0.097 Uiso 1 1 calc R
C4 C 0.5830(3) 0.3939(3) 0.8483(3) 0.0774(12) Uani 1 1 d .
H4 H 0.6136 0.4292 0.8681 0.093 Uiso 1 1 calc R
C5 C 0.5869(3) 0.3066(4) 0.8984(3) 0.0860(15) Uani 1 1 d .
H5 H 0.6190 0.2966 0.9441 0.103 Uiso 1 1 calc R
C6 C 0.5539(4) 0.2287(4) 0.8972(3) 0.0931(17) Uani 1 1 d .
H6 H 0.5685 0.1786 0.9423 0.112 Uiso 1 1 calc R
C7 C 0.5033(4) 0.2091(3) 0.8429(5) 0.0986(19) Uani 1 1 d .
H7 H 0.4924 0.1487 0.8598 0.118 Uiso 1 1 calc R
C8 C 0.4659(3) 0.2596(5) 0.7695(5) 0.0990(19) Uani 1 1 d .
H8 H 0.4366 0.2254 0.7474 0.119 Uiso 1 1 calc R
C9 C 0.7730(4) 0.3638(4) 0.5397(3) 0.0979(19) Uani 1 1 d .
H9 H 0.7543 0.4113 0.4943 0.118 Uiso 1 1 calc R
C10 C 0.8276(4) 0.3892(3) 0.5882(4) 0.0932(17) Uani 1 1 d .
H10 H 0.8373 0.4501 0.5676 0.112 Uiso 1 1 calc R
C11 C 0.8693(3) 0.3444(4) 0.6586(4) 0.0895(15) Uani 1 1 d .
H11 H 0.9013 0.3818 0.6745 0.107 Uiso 1 1 calc R
C12 C 0.8753(3) 0.2581(4) 0.7109(3) 0.0874(15) Uani 1 1 d .
H12 H 0.9110 0.2508 0.7535 0.105 Uiso 1 1 calc R
C13 C 0.8423(4) 0.1807(4) 0.7163(3) 0.0886(16) Uani 1 1 d .
H13 H 0.8591 0.1335 0.7628 0.106 Uiso 1 1 calc R
C14 C 0.7909(4) 0.1546(3) 0.6710(4) 0.0944(17) Uani 1 1 d .
H14 H 0.7816 0.0937 0.6935 0.113 Uiso 1 1 calc R
C15 C 0.7497(4) 0.1953(5) 0.6011(5) 0.0977(18) Uani 1 1 d .
H15 H 0.7198 0.1555 0.5865 0.117 Uiso 1 1 calc R
C16 C 0.7410(4) 0.2812(6) 0.5460(3) 0.100(2) Uani 1 1 d .
H16 H 0.7062 0.2861 0.5033 0.120 Uiso 1 1 calc R
C17 C 0.0593(3) -0.1055(2) -0.1176(3) 0.0593(9) Uani 1 1 d .
H17 H 0.0209 -0.1421 -0.1281 0.071 Uiso 1 1 calc R
C18 C 0.0565(3) -0.0188(3) -0.1746(2) 0.0613(9) Uani 1 1 d .
H18 H 0.0170 -0.0110 -0.2145 0.074 Uiso 1 1 calc R
C19 C 0.0987(3) 0.0585(2) -0.1858(2) 0.0611(10) Uani 1 1 d .
H19 H 0.0803 0.1066 -0.2309 0.073 Uiso 1 1 calc R
C20 C 0.1620(3) 0.0810(2) -0.1456(3) 0.0624(10) Uani 1 1 d .
H20 H 0.1770 0.1406 -0.1706 0.075 Uiso 1 1 calc R
C21 C 0.2085(3) 0.0364(3) -0.0773(3) 0.0621(9) Uani 1 1 d .
H21 H 0.2469 0.0733 -0.0671 0.075 Uiso 1 1 calc R
C22 C 0.2117(3) -0.0502(3) -0.0201(3) 0.0614(9) Uani 1 1 d .
H22 H 0.2518 -0.0578 0.0193 0.074 Uiso 1 1 calc R
C23 C 0.1689(3) -0.1276(2) -0.0082(2) 0.0584(9) Uani 1 1 d .
H23 H 0.1867 -0.1754 0.0374 0.070 Uiso 1 1 calc R
C24 C 0.1054(3) -0.1507(2) -0.0487(2) 0.0573(9) Uani 1 1 d .
H24 H 0.0905 -0.2103 -0.0237 0.069 Uiso 1 1 calc R
C25 C 0.9408(5) 0.7279(7) 0.5590(6) 0.166(4) Uani 1 1 d .
H25A H 0.9256 0.7115 0.5108 0.200 Uiso 1 1 calc R
H25B H 1.0070 0.6898 0.5673 0.200 Uiso 1 1 calc R
C26 C 0.9606(4) 0.8204(8) 0.5282(5) 0.173(5) Uani 1 1 d .
H26A H 0.9692 0.8383 0.5787 0.208 Uiso 1 1 calc R
H26B H 1.0292 0.8282 0.4724 0.208 Uiso 1 1 calc R
C27 C 0.8880(6) 0.9643(6) 0.4695(4) 0.160(4) Uani 1 1 d .
H27A H 0.9550 0.9705 0.4120 0.192 Uiso 1 1 calc R
H27B H 0.8989 0.9864 0.5163 0.192 Uiso 1 1 calc R
C28 C 0.7918(7) 1.0164(5) 0.4474(4) 0.142(3) Uani 1 1 d .
H28A H 0.8062 1.0785 0.4170 0.170 Uiso 1 1 calc R
H28B H 0.7780 0.9920 0.4037 0.170 Uiso 1 1 calc R
C29 C 0.6038(7) 1.0643(3) 0.5190(5) 0.132(3) Uani 1 1 d .
H29A H 0.5861 1.0438 0.4746 0.158 Uiso 1 1 calc R
H29B H 0.6177 1.1267 0.4918 0.158 Uiso 1 1 calc R
C30 C 0.5104(6) 1.0562(3) 0.6105(6) 0.132(3) Uani 1 1 d .
H30A H 0.5308 1.0713 0.6566 0.158 Uiso 1 1 calc R
H30B H 0.4460 1.0978 0.6029 0.158 Uiso 1 1 calc R
C31 C 0.3879(4) 0.9504(6) 0.7284(4) 0.132(3) Uani 1 1 d .
H31A H 0.3225 0.9878 0.7178 0.158 Uiso 1 1 calc R
H31B H 0.3985 0.9663 0.7792 0.158 Uiso 1 1 calc R
C32 C 0.3714(3) 0.8558(6) 0.7557(3) 0.127(3) Uani 1 1 d .
H32A H 0.3024 0.8454 0.8106 0.152 Uiso 1 1 calc R
H32B H 0.3660 0.8388 0.7033 0.152 Uiso 1 1 calc R
C33 C 0.4459(5) 0.7149(5) 0.8247(3) 0.121(2) Uani 1 1 d .
H33A H 0.4330 0.6861 0.7839 0.145 Uiso 1 1 calc R
H33B H 0.3805 0.7125 0.8834 0.145 Uiso 1 1 calc R
C34 C 0.5446(6) 0.6685(4) 0.8465(3) 0.121(2) Uani 1 1 d .
H34A H 0.5612 0.7003 0.8828 0.146 Uiso 1 1 calc R
H34B H 0.5310 0.6080 0.8848 0.146 Uiso 1 1 calc R
C35 C 0.7324(7) 0.6214(4) 0.7762(6) 0.140(3) Uani 1 1 d .
H35A H 0.7225 0.5593 0.8104 0.168 Uiso 1 1 calc R
H35B H 0.7484 0.6507 0.8150 0.168 Uiso 1 1 calc R
C36 C 0.8239(7) 0.6246(4) 0.6855(7) 0.148(3) Uani 1 1 d .
H36A H 0.8890 0.5852 0.6945 0.178 Uiso 1 1 calc R
H36B H 0.8029 0.6045 0.6427 0.178 Uiso 1 1 calc R
C37 C 0.7363(5) 0.7500(4) 0.4156(4) 0.1151(19) Uani 1 1 d .
H37A H 0.8072 0.7647 0.4095 0.138 Uiso 1 1 calc R
H37B H 0.7163 0.7874 0.3618 0.138 Uiso 1 1 calc R
C38 C 0.7444(6) 0.6527(5) 0.4188(5) 0.134(2) Uani 1 1 d .
H38A H 0.7448 0.6453 0.3595 0.161 Uiso 1 1 calc R
H38B H 0.8125 0.6203 0.4284 0.161 Uiso 1 1 calc R
C39 C 0.6468(6) 0.6195(4) 0.4984(5) 0.138(2) Uani 1 1 d .
H39A H 0.6040 0.5927 0.4775 0.165 Uiso 1 1 calc R
H39B H 0.6687 0.5746 0.5477 0.165 Uiso 1 1 calc R
C40 C 0.5831(5) 0.6959(4) 0.5333(4) 0.1131(17) Uani 1 1 d .
H40A H 0.5218 0.7175 0.5100 0.136 Uiso 1 1 calc R
H40B H 0.5518 0.6799 0.6027 0.136 Uiso 1 1 calc R
C41 C 0.6043(5) 0.9246(6) 0.8442(5) 0.147(3) Uani 1 1 d .
H41A H 0.5463 0.8858 0.8849 0.176 Uiso 1 1 calc R
H41B H 0.5705 0.9789 0.8113 0.176 Uiso 1 1 calc R
C42 C 0.6506(4) 0.9470(4) 0.9009(4) 0.1031(16) Uani 1 1 d .
H42A H 0.6092 0.9250 0.9685 0.124 Uiso 1 1 calc R
H42B H 0.6495 1.0117 0.8875 0.124 Uiso 1 1 calc R
C43 C 0.7623(5) 0.9038(4) 0.8741(5) 0.127(2) Uani 1 1 d .
H43A H 0.7692 0.8500 0.9228 0.153 Uiso 1 1 calc R
H43B H 0.8138 0.9439 0.8657 0.153 Uiso 1 1 calc R
C44 C 0.7865(4) 0.8806(4) 0.7849(4) 0.1078(17) Uani 1 1 d .
H44A H 0.8300 0.9240 0.7314 0.129 Uiso 1 1 calc R
H44B H 0.8289 0.8213 0.7843 0.129 Uiso 1 1 calc R
C45 C 0.1538(3) 0.3043(2) -0.0921(3) 0.0674(10) Uani 1 1 d .
H45A H 0.1276 0.2597 -0.0324 0.081 Uiso 1 1 calc R
H45B H 0.2214 0.2772 -0.1352 0.081 Uiso 1 1 calc R
C46 C 0.2625(3) 0.3596(2) -0.0377(3) 0.0641(9) Uani 1 1 d .
H46A H 0.3275 0.3263 -0.0765 0.077 Uiso 1 1 calc R
H46B H 0.2370 0.3228 0.0271 0.077 Uiso 1 1 calc R
C47 C 0.2924(3) 0.4446(3) -0.0379(3) 0.0625(9) Uani 1 1 d .
H47A H 0.3564 0.4327 -0.0183 0.075 Uiso 1 1 calc R
H47B H 0.3125 0.4833 -0.1020 0.075 Uiso 1 1 calc R
C48 C 0.2192(3) 0.5713(2) 0.0270(3) 0.0626(9) Uani 1 1 d .
H48A H 0.2307 0.6121 -0.0354 0.075 Uiso 1 1 calc R
H48B H 0.2862 0.5646 0.0414 0.075 Uiso 1 1 calc R
C49 C 0.1222(3) 0.6081(2) 0.0999(3) 0.0647(9) Uani 1 1 d .
H49A H 0.1037 0.5635 0.1603 0.078 Uiso 1 1 calc R
H49B H 0.1396 0.6607 0.1093 0.078 Uiso 1 1 calc R
C50 C -0.0676(3) 0.6663(2) 0.1348(3) 0.0672(10) Uani 1 1 d .
H50A H -0.0532 0.7168 0.1503 0.081 Uiso 1 1 calc R
H50B H -0.0929 0.6203 0.1934 0.081 Uiso 1 1 calc R
C51 C 0.1808(4) 0.5709(3) -0.2580(3) 0.0919(14) Uani 1 1 d .
H51A H 0.1729 0.5634 -0.3140 0.110 Uiso 1 1 calc R
H51B H 0.2236 0.5173 -0.2333 0.110 Uiso 1 1 calc R
C52 C 0.2341(5) 0.6503(5) -0.2806(4) 0.116(2) Uani 1 1 d .
H52A H 0.2908 0.6591 -0.3446 0.140 Uiso 1 1 calc R
H52B H 0.2688 0.6457 -0.2352 0.140 Uiso 1 1 calc R
C53 C 0.1422(7) 0.7243(4) -0.2740(4) 0.138(3) Uani 1 1 d .
H53A H 0.1351 0.7517 -0.3358 0.166 Uiso 1 1 calc R
H53B H 0.1530 0.7702 -0.2496 0.166 Uiso 1 1 calc R
C54 C 0.0435(5) 0.6784(4) -0.2062(4) 0.125(2) Uani 1 1 d .
H54A H 0.0135 0.6986 -0.1470 0.150 Uiso 1 1 calc R
H54B H -0.0144 0.6924 -0.2333 0.150 Uiso 1 1 calc R
O1 O 0.8699(3) 0.8744(3) 0.5056(2) 0.1082(12) Uani 1 1 d .
O2 O 0.6969(4) 1.0127(2) 0.5337(2) 0.0981(11) Uani 1 1 d .
O3 O 0.4823(2) 0.9648(2) 0.6447(2) 0.0813(9) Uani 1 1 d .
O4 O 0.4631(2) 0.8037(2) 0.77871(19) 0.0847(9) Uani 1 1 d .
O5 O 0.6360(3) 0.66476(19) 0.7599(2) 0.0916(10) Uani 1 1 d .
O6 O 0.8498(3) 0.7148(2) 0.6451(2) 0.0937(10) Uani 1 1 d .
O7 O 0.6869(3) 0.8815(4) 0.7786(3) 0.1344(16) Uani 1 1 d .
O8 O 0.6527(3) 0.7631(2) 0.5019(2) 0.0942(9) Uani 1 1 d .
O9 O 0.03083(18) 0.63169(13) 0.06909(15) 0.0517(5) Uani 1 1 d .
O10 O 0.19975(16) 0.48756(14) 0.02588(15) 0.0509(5) Uani 1 1 d .
O11 O 0.17699(18) 0.37968(14) -0.07491(17) 0.0580(6) Uani 1 1 d .
O12 O 0.0762(3) 0.5874(2) -0.1882(2) 0.0949(10) Uani 1 1 d .
K1 K 0.0000 0.5000 0.0000 0.04188(18) Uani 1 2 d S
K2 K 0.66442(5) 0.83746(4) 0.63680(4) 0.04744(15) Uani 1 1 d .
Dy1 Dy 0.0000 0.0000 0.0000 0.04146(6) Uani 1 2 d S
Dy2 Dy 0.667706(11) 0.299185(11) 0.719711(10) 0.05182(6) Uani 1 1 d .

loop_
_atom_site_aniso_label
_atom_site_aniso_U_11
_atom_site_aniso_U_22
_atom_site_aniso_U_33
_atom_site_aniso_U_23
_atom_site_aniso_U_13
_atom_site_aniso_U_12
C1 0.043(2) 0.185(6) 0.066(3) -0.054(3) -0.0224(19) 0.019(3)
C2 0.053(2) 0.104(4) 0.063(2) -0.007(2) -0.010(2) 0.025(2)
C3 0.055(2) 0.067(2) 0.089(3) -0.029(2) 0.006(2) 0.0080(18)
C4 0.051(2) 0.104(3) 0.083(3) -0.062(3) -0.007(2) 0.000(2)
C5 0.054(2) 0.150(5) 0.045(2) -0.044(3) -0.0124(17) 0.022(3)
C6 0.063(3) 0.097(3) 0.057(2) 0.000(2) 0.008(2) 0.026(2)
C7 0.060(3) 0.066(3) 0.122(4) -0.042(3) 0.028(3) -0.007(2)
C8 0.039(2) 0.152(5) 0.122(4) -0.096(4) 0.002(2) -0.014(3)
C9 0.073(3) 0.119(4) 0.040(2) -0.001(2) 0.0044(19) 0.036(3)
C10 0.073(3) 0.061(2) 0.091(3) -0.022(2) 0.026(3) -0.006(2)
C11 0.050(2) 0.124(4) 0.105(4) -0.075(4) -0.001(2) -0.018(2)
C12 0.045(2) 0.152(5) 0.068(3) -0.051(3) -0.0219(19) 0.022(3)
C13 0.064(3) 0.088(3) 0.064(2) -0.009(2) 0.000(2) 0.029(2)
C14 0.069(3) 0.068(3) 0.100(4) -0.039(3) 0.029(3) -0.008(2)
C15 0.054(3) 0.141(5) 0.110(4) -0.093(4) 0.009(3) -0.022(3)
C16 0.051(2) 0.201(7) 0.061(3) -0.075(4) -0.019(2) 0.018(3)
C17 0.0437(17) 0.071(2) 0.067(2) -0.0456(19) -0.0043(16) -0.0048(15)
C18 0.0453(18) 0.097(3) 0.0434(17) -0.0342(18) -0.0145(14) 0.0104(18)
C19 0.054(2) 0.062(2) 0.0394(16) -0.0084(15) -0.0045(14) 0.0166(16)
C20 0.056(2) 0.0425(16) 0.060(2) -0.0179(15) 0.0101(17) -0.0015(14)
C21 0.0453(18) 0.074(2) 0.068(2) -0.0415(19) -0.0028(16) -0.0112(16)
C22 0.0408(17) 0.091(3) 0.0561(19) -0.0364(19) -0.0176(15) 0.0106(17)
C23 0.0501(19) 0.0581(19) 0.0448(17) -0.0107(14) -0.0085(14) 0.0176(15)
C24 0.0489(18) 0.0397(15) 0.061(2) -0.0211(14) 0.0069(16) -0.0006(13)
C25 0.065(4) 0.287(11) 0.130(6) -0.116(7) -0.022(4) 0.077(6)
C26 0.034(3) 0.358(14) 0.084(4) -0.031(7) 0.010(2) -0.027(5)
C27 0.149(6) 0.265(10) 0.067(3) 0.023(5) -0.016(4) -0.154(7)
C28 0.213(8) 0.150(6) 0.067(3) 0.045(3) -0.050(4) -0.126(6)
C29 0.253(9) 0.060(3) 0.147(5) 0.004(3) -0.151(7) -0.032(4)
C30 0.197(7) 0.068(3) 0.207(7) -0.077(4) -0.160(7) 0.064(4)
C31 0.065(3) 0.242(8) 0.109(4) -0.120(5) -0.046(3) 0.078(4)
C32 0.027(2) 0.291(9) 0.060(3) -0.062(4) 0.0028(17) -0.022(4)
C33 0.129(5) 0.187(6) 0.050(2) -0.007(3) 0.002(3) -0.118(5)
C34 0.201(7) 0.111(4) 0.061(3) 0.024(3) -0.048(4) -0.094(5)
C35 0.203(8) 0.067(3) 0.189(7) 0.021(4) -0.144(7) -0.022(4)
C36 0.173(7) 0.079(4) 0.254(10) -0.079(5) -0.155(7) 0.071(4)
C37 0.111(4) 0.124(5) 0.073(3) -0.013(3) -0.013(3) 0.007(3)
C38 0.139(6) 0.139(5) 0.112(5) -0.066(4) -0.031(4) 0.028(4)
C39 0.173(7) 0.107(4) 0.120(5) -0.030(4) -0.043(5) -0.007(4)
C40 0.112(4) 0.098(4) 0.116(4) -0.031(3) -0.023(3) -0.015(3)
C41 0.075(3) 0.269(9) 0.143(5) -0.129(6) -0.038(4) -0.003(4)
C42 0.079(3) 0.157(5) 0.088(3) -0.057(3) -0.023(3) -0.016(3)
C43 0.139(5) 0.129(5) 0.177(6) -0.085(4) -0.112(5) 0.039(4)
C44 0.078(3) 0.120(4) 0.140(5) -0.070(4) -0.034(3) 0.003(3)
C45 0.060(2) 0.0479(18) 0.082(2) -0.0321(17) -0.0085(18) 0.0065(15)
C46 0.0488(19) 0.068(2) 0.061(2) -0.0233(17) -0.0129(16) 0.0183(16)
C47 0.0317(15) 0.089(3) 0.0565(19) -0.0176(18) -0.0097(14) 0.0020(15)
C48 0.0544(19) 0.0599(19) 0.083(2) -0.0087(17) -0.0360(18) -0.0142(15)
C49 0.089(3) 0.0492(18) 0.077(2) -0.0185(16) -0.052(2) -0.0029(17)
C50 0.079(3) 0.0559(19) 0.066(2) -0.0333(17) -0.0139(19) -0.0041(17)
C51 0.097(3) 0.093(3) 0.062(2) -0.011(2) -0.012(2) -0.009(3)
C52 0.118(5) 0.163(6) 0.077(3) -0.005(3) -0.031(3) -0.073(4)
C53 0.214(8) 0.076(3) 0.089(4) -0.015(3) -0.007(4) -0.050(4)
C54 0.137(5) 0.087(4) 0.106(4) -0.007(3) -0.020(4) 0.004(3)
O1 0.0598(19) 0.189(4) 0.0616(17) -0.021(2) 0.0041(14) -0.050(2)
O2 0.163(3) 0.0698(18) 0.095(2) 0.0118(16) -0.086(2) -0.046(2)
O3 0.0810(19) 0.0916(19) 0.0914(19) -0.0579(16) -0.0507(16) 0.0380(15)
O4 0.0464(14) 0.147(3) 0.0555(15) -0.0189(17) -0.0026(12) -0.0375(16)
O5 0.135(3) 0.0663(17) 0.092(2) 0.0076(15) -0.069(2) -0.0274(18)
O6 0.0685(18) 0.107(2) 0.104(2) -0.0541(19) -0.0338(17) 0.0366(17)
O7 0.095(3) 0.241(5) 0.109(3) -0.106(3) -0.041(2) -0.003(3)
O8 0.108(2) 0.093(2) 0.0774(19) -0.0337(17) -0.0179(18) -0.0167(19)
O9 0.0575(13) 0.0451(11) 0.0557(12) -0.0199(9) -0.0209(10) -0.0008(9)
O10 0.0375(11) 0.0531(12) 0.0575(12) -0.0143(10) -0.0118(9) -0.0053(9)
O11 0.0478(12) 0.0497(12) 0.0700(14) -0.0230(11) -0.0164(11) 0.0093(10)
O12 0.088(2) 0.0804(19) 0.0755(18) 0.0003(15) 0.0018(16) -0.0179(16)
K1 0.0339(4) 0.0423(4) 0.0456(4) -0.0168(4) -0.0073(3) -0.0020(3)
K2 0.0363(3) 0.0522(3) 0.0428(3) -0.0130(3) -0.0035(3) -0.0022(3)
Dy1 0.03652(10) 0.04294(10) 0.03771(10) -0.01850(8) -0.00477(8) 0.00469(7)
Dy2 0.03541(8) 0.07045(11) 0.04430(9) -0.02587(7) -0.00651(6) 0.00548(7)

loop_
_atom_type_symbol
_atom_type_description
_atom_type_scat_dispersion_real
_atom_type_scat_dispersion_imag
_atom_type_scat_source
C C 0.0033 0.0016 'International Tables Vol C Tables 4.2.6.8 and 6.1.1.4'
H H 0.0000 0.0000 'International Tables Vol C Tables 4.2.6.8 and 6.1.1.4'
O O 0.0106 0.0060 'International Tables Vol C Tables 4.2.6.8 and 6.1.1.4'
K K 0.2009 0.2494 'International Tables Vol C Tables 4.2.6.8 and 6.1.1.4'
Dy Dy -0.1892 4.4098 'International Tables Vol C Tables 4.2.6.8 and 6.1.1.4'

loop_
_geom_angle_atom_site_label_1
_geom_angle_atom_site_label_2
_geom_angle_atom_site_label_3
_geom_angle
_geom_angle_site_symmetry_1
_geom_angle_site_symmetry_3
C2 C1 C8 136.0(4) . .
C2 C1 Dy2 75.3(2) . .
C8 C1 Dy2 74.2(2) . .
C2 C1 H1 112.0 . .
C8 C1 H1 112.0 . .
Dy2 C1 H1 134.6 . .
C3 C2 C1 135.1(4) . .
C3 C2 Dy2 74.5(2) . .
C1 C2 Dy2 74.6(3) . .
C3 C2 H2 112.4 . .
C1 C2 H2 112.4 . .
Dy2 C2 H2 134.2 . .
C4 C3 C2 135.3(5) . .
C4 C3 Dy2 74.3(2) . .
C2 C3 Dy2 75.5(2) . .
C4 C3 H3 112.3 . .
C2 C3 H3 112.4 . .
Dy2 C3 H3 133.3 . .
C3 C4 C5 136.3(4) . .
C3 C4 Dy2 75.7(2) . .
C5 C4 Dy2 74.8(2) . .
C3 C4 H4 111.9 . .
C5 C4 H4 111.9 . .
Dy2 C4 H4 133.2 . .
C4 C5 C6 134.8(4) . .
C4 C5 Dy2 74.9(2) . .
C6 C5 Dy2 74.5(2) . .
C4 C5 H5 112.6 . .
C6 C5 H5 112.6 . .
Dy2 C5 H5 133.4 . .
C5 C6 C7 134.2(4) . .
C5 C6 Dy2 74.4(2) . .
C7 C6 Dy2 74.4(3) . .
C5 C6 H6 112.9 . .
C7 C6 H6 112.9 . .
Dy2 C6 H6 133.7 . .
C8 C7 C6 134.4(5) . .
C8 C7 Dy2 74.8(3) . .
C6 C7 Dy2 74.3(3) . .
C8 C7 H7 112.8 . .
C6 C7 H7 112.8 . .
Dy2 C7 H7 133.4 . .
C1 C8 C7 134.0(5) . .
C1 C8 Dy2 75.1(3) . .
C7 C8 Dy2 74.2(3) . .
C1 C8 H8 113.0 . .
C7 C8 H8 113.0 . .
Dy2 C8 H8 132.6 . .
C16 C9 C10 133.3(4) . .
C16 C9 Dy2 74.0(2) . .
C10 C9 Dy2 74.6(2) . .
C16 C9 H9 113.3 . .
C10 C9 H9 113.3 . .
Dy2 C9 H9 133.1 . .
C11 C10 C9 134.3(5) . .
C11 C10 Dy2 75.3(3) . .
C9 C10 Dy2 73.6(3) . .
C11 C10 H10 112.9 . .
C9 C10 H10 112.9 . .
Dy2 C10 H10 133.6 . .
C12 C11 C10 135.3(5) . .
C12 C11 Dy2 75.0(3) . .
C10 C11 Dy2 74.3(3) . .
C12 C11 H11 112.4 . .
C10 C11 H11 112.4 . .
Dy2 C11 H11 134.2 . .
C13 C12 C11 135.8(4) . .
C13 C12 Dy2 74.4(3) . .
C11 C12 Dy2 74.8(2) . .
C13 C12 H12 112.1 . .
C11 C12 H12 112.1 . .
Dy2 C12 H12 134.8 . .
C12 C13 C14 135.9(5) . .
C12 C13 Dy2 75.7(2) . .
C14 C13 Dy2 74.7(3) . .
C12 C13 H13 112.0 . .
C14 C13 H13 112.0 . .
Dy2 C13 H13 133.0 . .
C15 C14 C13 135.4(5) . .
C15 C14 Dy2 74.6(3) . .
C13 C14 Dy2 75.2(2) . .
C15 C14 H14 112.3 . .
C13 C14 H14 112.3 . .
Dy2 C14 H14 133.4 . .
C14 C15 C16 135.7(5) . .
C14 C15 Dy2 75.2(3) . .
C16 C15 Dy2 74.5(3) . .
C14 C15 H15 112.1 . .
C16 C15 H15 112.1 . .
Dy2 C15 H15 133.9 . .
C15 C16 C9 134.3(4) . .
C15 C16 Dy2 74.7(3) . .
C9 C16 Dy2 74.3(2) . .
C15 C16 H16 112.9 . .
C9 C16 H16 112.9 . .
Dy2 C16 H16 133.5 . .
C24 C17 C18 135.4(3) . .
C24 C17 Dy1 74.62(18) . .
C18 C17 Dy1 75.12(18) . .
C24 C17 H17 112.3 . .
C18 C17 H17 112.3 . .
Dy1 C17 H17 133.5 . .
C19 C18 C17 134.8(3) . .
C19 C18 Dy1 74.92(19) . .
C17 C18 Dy1 74.13(18) . .
C19 C18 H18 112.6 . .
C17 C18 H18 112.6 . .
Dy1 C18 H18 134.0 . .
C18 C19 C20 134.7(3) . .
C18 C19 Dy1 74.65(19) . .
C20 C19 Dy1 74.74(19) . .
C18 C19 H19 112.6 . .
C20 C19 H19 112.6 . .
Dy1 C19 H19 133.3 . .
C21 C20 C19 135.5(3) . .
C21 C20 Dy1 74.7(2) . .
C19 C20 Dy1 74.8(2) . .
C21 C20 H20 112.3 . .
C19 C20 H20 112.3 . .
Dy1 C20 H20 133.9 . .
C20 C21 C22 135.3(3) . .
C20 C21 Dy1 74.9(2) . .
C22 C21 Dy1 74.7(2) . .
C20 C21 H21 112.3 . .
C22 C21 H21 112.3 . .
Dy1 C21 H21 133.6 . .
C23 C22 C21 134.6(3) . .
C23 C22 Dy1 74.42(19) . .
C21 C22 Dy1 74.6(2) . .
C23 C22 H22 112.7 . .
C21 C22 H22 112.7 . .
Dy1 C22 H22 133.8 . .
C22 C23 C24 134.9(3) . .
C22 C23 Dy1 75.03(19) . .
C24 C23 Dy1 74.35(18) . .
C22 C23 H23 112.6 . .
C24 C23 H23 112.6 . .
Dy1 C23 H23 133.5 . .
C17 C24 C23 134.8(3) . .
C17 C24 Dy1 74.63(18) . .
C23 C24 Dy1 74.85(18) . .
C17 C24 H24 112.6 . .
C23 C24 H24 112.6 . .
Dy1 C24 H24 133.2 . .
O6 C25 C26 109.7(6) . .
O6 C25 H25A 109.7 . .
C26 C25 H25A 109.7 . .
O6 C25 H25B 109.7 . .
C26 C25 H25B 109.7 . .
H25A C25 H25B 108.2 . .
O1 C26 C25 109.4(7) . .
O1 C26 H26A 109.8 . .
C25 C26 H26A 109.8 . .
O1 C26 H26B 109.8 . .
C25 C26 H26B 109.8 . .
H26A C26 H26B 108.2 . .
O1 C27 C28 109.2(5) . .
O1 C27 H27A 109.8 . .
C28 C27 H27A 109.8 . .
O1 C27 H27B 109.8 . .
C28 C27 H27B 109.8 . .
H27A C27 H27B 108.3 . .
O2 C28 C27 108.8(4) . .
O2 C28 H28A 109.9 . .
C27 C28 H28A 109.9 . .
O2 C28 H28B 109.9 . .
C27 C28 H28B 109.9 . .
H28A C28 H28B 108.3 . .
O2 C29 C30 108.7(4) . .
O2 C29 H29A 110.0 . .
C30 C29 H29A 110.0 . .
O2 C29 H29B 110.0 . .
C30 C29 H29B 110.0 . .
H29A C29 H29B 108.3 . .
O3 C30 C29 109.2(4) . .
O3 C30 H30A 109.8 . .
C29 C30 H30A 109.8 . .
O3 C30 H30B 109.8 . .
C29 C30 H30B 109.8 . .
H30A C30 H30B 108.3 . .
O3 C31 C32 108.7(4) . .
O3 C31 H31A 109.9 . .
C32 C31 H31A 109.9 . .
O3 C31 H31B 109.9 . .
C32 C31 H31B 109.9 . .
H31A C31 H31B 108.3 . .
O4 C32 C31 108.6(4) . .
O4 C32 H32A 110.0 . .
C31 C32 H32A 110.0 . .
O4 C32 H32B 110.0 . .
C31 C32 H32B 110.0 . .
H32A C32 H32B 108.4 . .
O4 C33 C34 108.7(4) . .
O4 C33 H33A 109.9 . .
C34 C33 H33A 109.9 . .
O4 C33 H33B 109.9 . .
C34 C33 H33B 109.9 . .
H33A C33 H33B 108.3 . .
O5 C34 C33 108.8(4) . .
O5 C34 H34A 109.9 . .
C33 C34 H34A 109.9 . .
O5 C34 H34B 109.9 . .
C33 C34 H34B 109.9 . .
H34A C34 H34B 108.3 . .
O5 C35 C36 108.8(5) . .
O5 C35 H35A 109.9 . .
C36 C35 H35A 109.9 . .
O5 C35 H35B 109.9 . .
C36 C35 H35B 109.9 . .
H35A C35 H35B 108.3 . .
O6 C36 C35 108.6(5) . .
O6 C36 H36A 110.0 . .
C35 C36 H36A 110.0 . .
O6 C36 H36B 110.0 . .
C35 C36 H36B 110.0 . .
H36A C36 H36B 108.3 . .
O8 C37 C38 105.5(5) . .
O8 C37 H37A 110.6 . .
C38 C37 H37A 110.6 . .
O8 C37 H37B 110.6 . .
C38 C37 H37B 110.6 . .
H37A C37 H37B 108.8 . .
C39 C38 C37 106.1(5) . .
C39 C38 H38A 110.5 . .
C37 C38 H38A 110.5 . .
C39 C38 H38B 110.5 . .
C37 C38 H38B 110.5 . .
H38A C38 H38B 108.7 . .
C40 C39 C38 105.3(5) . .
C40 C39 H39A 110.7 . .
C38 C39 H39A 110.7 . .
C40 C39 H39B 110.7 . .
C38 C39 H39B 110.7 . .
H39A C39 H39B 108.8 . .
O8 C40 C39 108.9(5) . .
O8 C40 H40A 109.9 . .
C39 C40 H40A 109.9 . .
O8 C40 H40B 109.9 . .
C39 C40 H40B 109.9 . .
H40A C40 H40B 108.3 . .
O7 C41 C42 109.6(5) . .
O7 C41 H41A 109.8 . .
C42 C41 H41A 109.8 . .
O7 C41 H41B 109.8 . .
C42 C41 H41B 109.8 . .
H41A C41 H41B 108.2 . .
C41 C42 C43 104.5(5) . .
C41 C42 H42A 110.8 . .
C43 C42 H42A 110.8 . .
C41 C42 H42B 110.8 . .
C43 C42 H42B 110.8 . .
H42A C42 H42B 108.9 . .
C42 C43 C44 106.4(4) . .
C42 C43 H43A 110.5 . .
C44 C43 H43A 110.5 . .
C42 C43 H43B 110.5 . .
C44 C43 H43B 110.5 . .
H43A C43 H43B 108.6 . .
O7 C44 C43 106.7(4) . .
O7 C44 H44A 110.4 . .
C43 C44 H44A 110.4 . .
O7 C44 H44B 110.4 . .
C43 C44 H44B 110.4 . .
H44A C44 H44B 108.6 . .
O11 C45 C50 108.6(3) . 2_565
O11 C45 H45A 110.0 . .
C50 C45 H45A 110.0 2_565 .
O11 C45 H45B 110.0 . .
C50 C45 H45B 110.0 2_565 .
H45A C45 H45B 108.3 . .
O11 C46 C47 108.5(3) . .
O11 C46 H46A 110.0 . .
C47 C46 H46A 110.0 . .
O11 C46 H46B 110.0 . .
C47 C46 H46B 110.0 . .
H46A C46 H46B 108.4 . .
O10 C47 C46 108.8(3) . .
O10 C47 H47A 109.9 . .
C46 C47 H47A 109.9 . .
O10 C47 H47B 109.9 . .
C46 C47 H47B 109.9 . .
H47A C47 H47B 108.3 . .
O10 C48 C49 109.0(3) . .
O10 C48 H48A 109.9 . .
C49 C48 H48A 109.9 . .
O10 C48 H48B 109.9 . .
C49 C48 H48B 109.9 . .
H48A C48 H48B 108.3 . .
O9 C49 C48 108.8(3) . .
O9 C49 H49A 109.9 . .
C48 C49 H49A 109.9 . .
O9 C49 H49B 109.9 . .
C48 C49 H49B 109.9 . .
H49A C49 H49B 108.3 . .
O9 C50 C45 108.8(3) . 2_565
O9 C50 H50A 109.9 . .
C45 C50 H50A 109.9 2_565 .
O9 C50 H50B 109.9 . .
C45 C50 H50B 109.9 2_565 .
H50A C50 H50B 108.3 . .
O12 C51 C52 104.0(4) . .
O12 C51 H51A 111.0 . .
C52 C51 H51A 111.0 . .
O12 C51 H51B 111.0 . .
C52 C51 H51B 111.0 . .
H51A C51 H51B 109.0 . .
C51 C52 C53 104.3(5) . .
C51 C52 H52A 110.9 . .
C53 C52 H52A 110.9 . .
C51 C52 H52B 110.9 . .
C53 C52 H52B 110.9 . .
H52A C52 H52B 108.9 . .
C52 C53 C54 102.5(4) . .
C52 C53 H53A 111.3 . .
C54 C53 H53A 111.3 . .
C52 C53 H53B 111.3 . .
C54 C53 H53B 111.3 . .
H53A C53 H53B 109.2 . .
O12 C54 C53 108.5(5) . .
O12 C54 H54A 110.0 . .
C53 C54 H54A 110.0 . .
O12 C54 H54B 110.0 . .
C53 C54 H54B 110.0 . .
H54A C54 H54B 108.4 . .
C27 O1 C26 111.8(6) . .
C27 O1 K2 117.4(4) . .
C26 O1 K2 115.0(3) . .
C29 O2 C28 112.2(5) . .
C29 O2 K2 114.5(3) . .
C28 O2 K2 112.0(3) . .
C31 O3 C30 114.6(5) . .
C31 O3 K2 116.2(3) . .
C30 O3 K2 113.4(3) . .
C33 O4 C32 113.6(5) . .
C33 O4 K2 118.3(3) . .
C32 O4 K2 113.2(3) . .
C35 O5 C34 111.4(5) . .
C35 O5 K2 112.7(3) . .
C34 O5 K2 111.2(3) . .
C25 O6 C36 115.3(6) . .
C25 O6 K2 112.1(4) . .
C36 O6 K2 112.9(3) . .
C44 O7 C41 109.2(4) . .
C44 O7 K2 124.0(3) . .
C41 O7 K2 125.6(3) . .
C40 O8 C37 106.6(4) . .
C40 O8 K2 118.5(3) . .
C37 O8 K2 128.4(4) . .
C50 O9 C49 113.5(3) . .
C50 O9 K1 113.9(2) . .
C49 O9 K1 113.57(17) . .
C48 O10 C47 112.7(3) . .
C48 O10 K1 111.25(17) . .
C47 O10 K1 113.87(19) . .
C46 O11 C45 113.3(3) . .
C46 O11 K1 115.83(18) . .
C45 O11 K1 117.98(19) . .
C54 O12 C51 108.1(4) . .
C54 O12 K1 114.9(3) . .
C51 O12 K1 127.6(3) . .
O12 K1 O12 180.00(13) 2_565 .
O12 K1 O11 78.87(8) 2_565 2_565
O12 K1 O11 101.13(8) . 2_565
O12 K1 O11 101.13(8) 2_565 .
O12 K1 O11 78.87(8) . .
O11 K1 O11 180.0 2_565 .
O12 K1 O9 83.83(9) 2_565 .
O12 K1 O9 96.17(9) . .
O11 K1 O9 59.67(7) 2_565 .
O11 K1 O9 120.33(7) . .
O12 K1 O9 96.17(9) 2_565 2_565
O12 K1 O9 83.83(9) . 2_565
O11 K1 O9 120.33(7) 2_565 2_565
O11 K1 O9 59.67(7) . 2_565
O9 K1 O9 180.00(7) . 2_565
O12 K1 O10 95.45(9) 2_565 2_565
O12 K1 O10 84.55(9) . 2_565
O11 K1 O10 60.37(7) 2_565 2_565
O11 K1 O10 119.63(7) . 2_565
O9 K1 O10 118.92(6) . 2_565
O9 K1 O10 61.08(6) 2_565 2_565
O12 K1 O10 84.55(9) 2_565 .
O12 K1 O10 95.45(9) . .
O11 K1 O10 119.63(7) 2_565 .
O11 K1 O10 60.37(7) . .
O9 K1 O10 61.08(6) . .
O9 K1 O10 118.92(6) 2_565 .
O10 K1 O10 180.00(11) 2_565 .
O7 K2 O1 96.27(12) . .
O7 K2 O4 79.14(11) . .
O1 K2 O4 175.41(9) . .
O7 K2 O3 90.66(11) . .
O1 K2 O3 120.22(12) . .
O4 K2 O3 60.50(10) . .
O7 K2 O6 82.98(12) . .
O1 K2 O6 60.80(12) . .
O4 K2 O6 117.92(11) . .
O3 K2 O6 173.64(8) . .
O7 K2 O2 87.31(13) . .
O1 K2 O2 60.40(13) . .
O4 K2 O2 119.22(12) . .
O3 K2 O2 60.75(12) . .
O6 K2 O2 118.65(12) . .
O7 K2 O8 170.64(14) . .
O1 K2 O8 84.57(11) . .
O4 K2 O8 99.90(10) . .
O3 K2 O8 96.98(9) . .
O6 K2 O8 89.36(10) . .
O2 K2 O8 101.13(10) . .
O7 K2 O5 85.53(13) . .
O1 K2 O5 120.04(13) . .
O4 K2 O5 59.68(11) . .
O3 K2 O5 119.67(11) . .
O6 K2 O5 60.02(11) . .
O2 K2 O5 172.83(8) . .
O8 K2 O5 85.99(10) . .
C17 Dy1 C17 180.00(11) 2 .
C17 Dy1 C24 30.75(12) 2 2
C17 Dy1 C24 149.25(12) . 2
C17 Dy1 C24 149.25(12) 2 .
C17 Dy1 C24 30.75(12) . .
C24 Dy1 C24 180.0(2) 2 .
C17 Dy1 C23 58.63(12) 2 2
C17 Dy1 C23 121.37(12) . 2
C24 Dy1 C23 30.80(12) 2 2
C24 Dy1 C23 149.20(12) . 2
C17 Dy1 C23 121.37(12) 2 .
C17 Dy1 C23 58.63(12) . .
C24 Dy1 C23 149.20(12) 2 .
C24 Dy1 C23 30.80(12) . .
C23 Dy1 C23 180.0(2) 2 .
C17 Dy1 C18 30.74(12) 2 2
C17 Dy1 C18 149.26(12) . 2
C24 Dy1 C18 58.68(12) 2 2
C24 Dy1 C18 121.32(12) . 2
C23 Dy1 C18 79.49(11) 2 2
C23 Dy1 C18 100.51(11) . 2
C17 Dy1 C18 149.26(12) 2 .
C17 Dy1 C18 30.74(12) . .
C24 Dy1 C18 121.32(12) 2 .
C24 Dy1 C18 58.68(12) . .
C23 Dy1 C18 100.51(11) 2 .
C23 Dy1 C18 79.49(11) . .
C18 Dy1 C18 180.00(17) 2 .
C17 Dy1 C21 93.04(10) 2 .
C17 Dy1 C21 86.96(10) . .
C24 Dy1 C21 100.85(11) 2 .
C24 Dy1 C21 79.15(11) . .
C23 Dy1 C21 121.67(12) 2 .
C23 Dy1 C21 58.33(12) . .
C18 Dy1 C21 101.20(11) 2 .
C18 Dy1 C21 78.80(11) . .
C17 Dy1 C21 86.96(10) 2 2
C17 Dy1 C21 93.04(10) . 2
C24 Dy1 C21 79.15(11) 2 2
C24 Dy1 C21 100.85(11) . 2
C23 Dy1 C21 58.33(12) 2 2
C23 Dy1 C21 121.67(12) . 2
C18 Dy1 C21 78.80(11) 2 2
C18 Dy1 C21 101.20(11) . 2
C21 Dy1 C21 180.00(17) . 2
C17 Dy1 C22 79.22(11) 2 2
C17 Dy1 C22 100.78(11) . 2
C24 Dy1 C22 58.48(12) 2 2
C24 Dy1 C22 121.52(12) . 2
C23 Dy1 C22 30.55(12) 2 2
C23 Dy1 C22 149.45(12) . 2
C18 Dy1 C22 87.24(10) 2 2
C18 Dy1 C22 92.76(10) . 2
C21 Dy1 C22 149.36(12) . 2
C21 Dy1 C22 30.64(12) 2 2
C17 Dy1 C22 100.78(11) 2 .
C17 Dy1 C22 79.22(11) . .
C24 Dy1 C22 121.52(12) 2 .
C24 Dy1 C22 58.48(12) . .
C23 Dy1 C22 149.45(12) 2 .
C23 Dy1 C22 30.55(12) . .
C18 Dy1 C22 92.76(10) 2 .
C18 Dy1 C22 87.24(10) . .
C21 Dy1 C22 30.64(12) . .
C21 Dy1 C22 149.36(12) 2 .
C22 Dy1 C22 180.0(3) 2 .
C16 Dy2 C15 30.86(19) . .
C16 Dy2 C9 31.74(19) . .
C15 Dy2 C9 59.6(2) . .
C16 Dy2 C14 58.3(2) . .
C15 Dy2 C14 30.15(19) . .
C9 Dy2 C14 79.93(16) . .
C16 Dy2 C5 175.8(2) . .
C15 Dy2 C5 145.8(2) . .
C9 Dy2 C5 152.5(2) . .
C14 Dy2 C5 119.38(19) . .
C16 Dy2 C13 78.90(17) . .
C15 Dy2 C13 57.5(2) . .
C9 Dy2 C13 87.57(13) . .
C14 Dy2 C13 30.11(18) . .
C5 Dy2 C13 100.47(15) . .
C16 Dy2 C4 152.9(2) . .
C15 Dy2 C4 176.1(2) . .
C9 Dy2 C4 124.20(19) . .
C14 Dy2 C4 146.9(2) . .
C5 Dy2 C4 30.37(16) . .
C13 Dy2 C4 120.52(18) . .
C16 Dy2 C10 60.2(2) . .
C15 Dy2 C10 80.40(16) . .
C9 Dy2 C10 31.73(19) . .
C14 Dy2 C10 87.49(13) . .
C5 Dy2 C10 123.9(2) . .
C13 Dy2 C10 78.73(16) . .
C4 Dy2 C10 102.67(16) . .
C16 Dy2 C6 144.7(2) . .
C15 Dy2 C6 117.7(2) . .
C9 Dy2 C6 176.0(2) . .
C14 Dy2 C6 98.84(16) . .
C5 Dy2 C6 31.07(17) . .
C13 Dy2 C6 93.24(13) . .
C4 Dy2 C6 58.55(18) . .
C10 Dy2 C6 152.3(2) . .
C16 Dy2 C7 116.6(2) . .
C15 Dy2 C7 97.40(17) . .
C9 Dy2 C7 144.7(2) . .
C14 Dy2 C7 92.02(13) . .
C5 Dy2 C7 59.39(19) . .
C13 Dy2 C7 102.55(17) . .
C4 Dy2 C7 79.64(15) . .
C10 Dy2 C7 176.4(2) . .
C6 Dy2 C7 31.32(19) . .
C16 Dy2 C8 96.83(17) . .
C15 Dy2 C8 91.48(14) . .
C9 Dy2 C8 117.1(2) . .
C14 Dy2 C8 102.04(18) . .
C5 Dy2 C8 80.03(16) . .
C13 Dy2 C8 124.4(2) . .
C4 Dy2 C8 87.23(13) . .
C10 Dy2 C8 145.8(2) . .
C6 Dy2 C8 59.3(2) . .
C7 Dy2 C8 31.02(19) . .
C16 Dy2 C11 80.12(16) . .
C15 Dy2 C11 87.07(13) . .
C9 Dy2 C11 59.2(2) . .
C14 Dy2 C11 78.40(16) . .
C5 Dy2 C11 103.13(16) . .
C13 Dy2 C11 57.54(19) . .
C4 Dy2 C11 94.44(13) . .
C10 Dy2 C11 30.43(18) . .
C6 Dy2 C11 124.4(2) . .
C7 Dy2 C11 152.7(2) . .
C8 Dy2 C11 176.2(2) . .

loop_
_geom_bond_atom_site_label_1
_geom_bond_atom_site_label_2
_geom_bond_distance
_geom_bond_site_symmetry_2
C1 C2 1.376(8) .
C1 C8 1.397(9) .
C1 Dy2 2.645(4) .
C1 H1 0.9400 .
C2 C3 1.372(7) .
C2 Dy2 2.653(4) .
C2 H2 0.9400 .
C3 C4 1.363(7) .
C3 Dy2 2.641(4) .
C3 H3 0.9400 .
C4 C5 1.375(7) .
C4 Dy2 2.625(4) .
C4 H4 0.9400 .
C5 C6 1.406(8) .
C5 Dy2 2.624(4) .
C5 H5 0.9400 .
C6 C7 1.417(8) .
C6 Dy2 2.625(4) .
C6 H6 0.9400 .
C7 C8 1.407(9) .
C7 Dy2 2.626(4) .
C7 H7 0.9400 .
C8 Dy2 2.634(4) .
C8 H8 0.9400 .
C9 C16 1.427(9) .
C9 C10 1.432(9) .
C9 Dy2 2.612(4) .
C9 H9 0.9400 .
C10 C11 1.381(8) .
C10 Dy2 2.625(4) .
C10 H10 0.9400 .
C11 C12 1.374(8) .
C11 Dy2 2.638(4) .
C11 H11 0.9400 .
C12 C13 1.360(8) .
C12 Dy2 2.640(4) .
C12 H12 0.9400 .
C13 C14 1.362(8) .
C13 Dy2 2.625(4) .
C13 H13 0.9400 .
C14 C15 1.360(8) .
C14 Dy2 2.618(4) .
C14 H14 0.9400 .
C15 C16 1.388(9) .
C15 Dy2 2.610(4) .
C15 H15 0.9400 .
C16 Dy2 2.607(4) .
C16 H16 0.9400 .
C17 C24 1.400(5) .
C17 C18 1.403(5) .
C17 Dy1 2.640(3) .
C17 H17 0.9400 .
C18 C19 1.394(6) .
C18 Dy1 2.653(3) .
C18 H18 0.9400 .
C19 C20 1.394(6) .
C19 Dy1 2.656(3) .
C19 H19 0.9400 .
C20 C21 1.394(6) .
C20 Dy1 2.655(3) .
C20 H20 0.9400 .
C21 C22 1.402(6) .
C21 Dy1 2.653(3) .
C21 H21 0.9400 .
C22 C23 1.397(6) .
C22 Dy1 2.654(3) .
C22 H22 0.9400 .
C23 C24 1.404(5) .
C23 Dy1 2.647(3) .
C23 H23 0.9400 .
C24 Dy1 2.640(3) .
C24 H24 0.9400 .
C25 O6 1.406(8) .
C25 C26 1.446(12) .
C25 H25A 0.9800 .
C25 H25B 0.9800 .
C26 O1 1.419(8) .
C26 H26A 0.9800 .
C26 H26B 0.9800 .
C27 O1 1.403(9) .
C27 C28 1.466(11) .
C27 H27A 0.9800 .
C27 H27B 0.9800 .
C28 O2 1.432(8) .
C28 H28A 0.9800 .
C28 H28B 0.9800 .
C29 O2 1.383(7) .
C29 C30 1.471(9) .
C29 H29A 0.9800 .
C29 H29B 0.9800 .
C30 O3 1.462(7) .
C30 H30A 0.9800 .
C30 H30B 0.9800 .
C31 O3 1.408(7) .
C31 C32 1.471(10) .
C31 H31A 0.9800 .
C31 H31B 0.9800 .
C32 O4 1.422(7) .
C32 H32A 0.9800 .
C32 H32B 0.9800 .
C33 O4 1.399(7) .
C33 C34 1.469(9) .
C33 H33A 0.9800 .
C33 H33B 0.9800 .
C34 O5 1.425(7) .
C34 H34A 0.9800 .
C34 H34B 0.9800 .
C35 O5 1.393(7) .
C35 C36 1.456(10) .
C35 H35A 0.9800 .
C35 H35B 0.9800 .
C36 O6 1.437(8) .
C36 H36A 0.9800 .
C36 H36B 0.9800 .
C37 O8 1.409(6) .
C37 C38 1.506(8) .
C37 H37A 0.9800 .
C37 H37B 0.9800 .
C38 C39 1.461(9) .
C38 H38A 0.9800 .
C38 H38B 0.9800 .
C39 C40 1.429(8) .
C39 H39A 0.9800 .
C39 H39B 0.9800 .
C40 O8 1.409(6) .
C40 H40A 0.9800 .
C40 H40B 0.9800 .
C41 O7 1.384(6) .
C41 C42 1.431(7) .
C41 H41A 0.9800 .
C41 H41B 0.9800 .
C42 C43 1.433(7) .
C42 H42A 0.9800 .
C42 H42B 0.9800 .
C43 C44 1.458(7) .
C43 H43A 0.9800 .
C43 H43B 0.9800 .
C44 O7 1.361(6) .
C44 H44A 0.9800 .
C44 H44B 0.9800 .
C45 O11 1.421(4) .
C45 C50 1.479(6) 2_565
C45 H45A 0.9800 .
C45 H45B 0.9800 .
C46 O11 1.417(4) .
C46 C47 1.485(5) .
C46 H46A 0.9800 .
C46 H46B 0.9800 .
C47 O10 1.423(4) .
C47 H47A 0.9800 .
C47 H47B 0.9800 .
C48 O10 1.413(4) .
C48 C49 1.481(5) .
C48 H48A 0.9800 .
C48 H48B 0.9800 .
C49 O9 1.420(4) .
C49 H49A 0.9800 .
C49 H49B 0.9800 .
C50 O9 1.418(4) .
C50 C45 1.479(6) 2_565
C50 H50A 0.9800 .
C50 H50B 0.9800 .
C51 O12 1.409(5) .
C51 C52 1.461(7) .
C51 H51A 0.9800 .
C51 H51B 0.9800 .
C52 C53 1.482(9) .
C52 H52A 0.9800 .
C52 H52B 0.9800 .
C53 C54 1.490(8) .
C53 H53A 0.9800 .
C53 H53B 0.9800 .
C54 O12 1.385(6) .
C54 H54A 0.9800 .
C54 H54B 0.9800 .
O1 K2 2.739(3) .
O2 K2 2.796(3) .
O3 K2 2.763(2) .
O4 K2 2.746(3) .
O5 K2 2.848(3) .
O6 K2 2.793(3) .
O7 K2 2.686(3) .
O8 K2 2.802(3) .
O9 K1 2.798(2) .
O10 K1 2.799(2) .
O11 K1 2.763(2) .
O12 K1 2.752(3) .
K1 O12 2.752(3) 2_565
K1 O11 2.763(2) 2_565
K1 O9 2.798(2) 2_565
K1 O10 2.799(2) 2_565
Dy1 C17 2.640(3) 2
Dy1 C24 2.640(3) 2
Dy1 C23 2.647(3) 2
Dy1 C18 2.653(3) 2
Dy1 C21 2.653(3) 2
Dy1 C22 2.654(3) 2
